data_2218705
loop_
_publ_author_name
'Kang, Si-shun'
'Zeng, Hai-su'
'Li, Hai-lin'
'Wang, Hai-bo'

_publ_section_title
;
 2-Chloro-<i>N</i>-(4-fluorophenyl)acetamide
;
_journal_coeditor_code HB2738
_journal_issue 7
_journal_name_full 'Acta Crystallographica Section E'
_journal_page_first o1194
_journal_paper_doi 10.1107/S1600536808016152
_journal_volume 64
_journal_year 2008
_chemical_formula_iupac 'C8 H7 Cl F N O'
_chemical_formula_moiety 'C8 H7 Cl F N O'
_chemical_formula_sum 'C8 H7 Cl F N O'
_chemical_formula_weight 187.60
_chemical_name_systematic
;
2-Chloro-<i>N</i>-(4-fluorophenyl)acetamide
;
_space_group_IT_number 9
_symmetry_cell_setting monoclinic
_symmetry_space_group_name_Hall 'C -2yc'
_symmetry_space_group_name_H-M 'C 1 c 1'
_atom_sites_solution_hydrogens geom
_atom_sites_solution_primary direct
_atom_sites_solution_secondary difmap
_audit_creation_method SHELXL-97
_cell_angle_alpha 90.00
_cell_angle_beta 99.60(3)
_cell_angle_gamma 90.00
_cell_formula_units_Z 4
_cell_length_a 4.7410(9)
_cell_length_b 20.062(4)
_cell_length_c 8.9860(18)
_cell_measurement_reflns_used 25
_cell_measurement_temperature 293(2)
_cell_measurement_theta_max 12
_cell_measurement_theta_min 8
_cell_volume 842.7(3)
_computing_cell_refinement 'CAD-4 Software (Enraf--Nonius, 1989)'
_computing_data_collection 'CAD-4 Software (Enraf--Nonius, 1989)'
_computing_data_reduction 'XCAD4 (Harms & Wocadlo, 1995)'
_computing_molecular_graphics 'SHELXTL (Sheldrick, 2008)'
_computing_publication_material 'SHELXL97 (Sheldrick, 2008)'
_computing_structure_refinement 'SHELXL97 (Sheldrick, 2008)'
_computing_structure_solution 'SHELXS97 (Sheldrick, 2008)'
_diffrn_ambient_temperature 293(2)
_diffrn_measured_fraction_theta_full 1.000
_diffrn_measured_fraction_theta_max 1.000
_diffrn_measurement_device_type 'Enraf--Nonius CAD-4'
_diffrn_measurement_method \w/2\q
_diffrn_radiation_monochromator graphite
_diffrn_radiation_source 'fine-focus sealed tube'
_diffrn_radiation_type MoK\a
_diffrn_radiation_wavelength 0.71073
_diffrn_reflns_av_R_equivalents 0.0155
_diffrn_reflns_av_sigmaI/netI 0.0276
_diffrn_reflns_limit_h_max 5
_diffrn_reflns_limit_h_min 0
_diffrn_reflns_limit_k_max 24
_diffrn_reflns_limit_k_min 0
_diffrn_reflns_limit_l_max 10
_diffrn_reflns_limit_l_min -10
_diffrn_reflns_number 974
_diffrn_reflns_theta_full 25.20
_diffrn_reflns_theta_max 25.20
_diffrn_reflns_theta_min 2.03
_diffrn_standards_decay_% 0
_diffrn_standards_interval_count 200
_diffrn_standards_interval_time 2h
_diffrn_standards_number 3
_exptl_absorpt_coefficient_mu 0.417
_exptl_absorpt_correction_T_max 0.980
_exptl_absorpt_correction_T_min 0.885
_exptl_absorpt_correction_type psi-scan
_exptl_absorpt_process_details '(North <i>et al.</i>,  1968)'
_exptl_crystal_colour pink
_exptl_crystal_density_diffrn 1.479
_exptl_crystal_density_method 'not measured'
_exptl_crystal_description block
_exptl_crystal_F_000 384
_exptl_crystal_size_max 0.30
_exptl_crystal_size_mid 0.20
_exptl_crystal_size_min 0.05
_refine_diff_density_max 0.159
_refine_diff_density_min -0.203
_refine_ls_abs_structure_details 'Flack (1983), 92 Friedel pairs'
_refine_ls_abs_structure_Flack 0.18(17)
_refine_ls_extinction_method none
_refine_ls_goodness_of_fit_ref 1.001
_refine_ls_hydrogen_treatment constr
_refine_ls_matrix_type full
_refine_ls_number_parameters 103
_refine_ls_number_reflns 861
_refine_ls_number_restraints 0
_refine_ls_restrained_S_all 0.999
_refine_ls_R_factor_all 0.0660
_refine_ls_R_factor_gt 0.0462
_refine_ls_shift/su_max 0.000
_refine_ls_shift/su_mean 0.000
_refine_ls_structure_factor_coef Fsqd
_refine_ls_weighting_details 'calc w=1/[\s^2^(Fo^2^)+(0.0P)^2^+0.5P] where P=(Fo^2^+2Fc^2^)/3'
_refine_ls_weighting_scheme calc
_refine_ls_wR_factor_gt 0.1131
_refine_ls_wR_factor_ref 0.1260
_reflns_number_gt 610
_reflns_number_total 861
_reflns_threshold_expression I>2\s(I)
_cod_data_source_file hb2738.cif
_cod_data_source_block I
_cod_depositor_comments
;
The following automatic conversions were performed:
'_symmetry_cell_setting' value 'Monoclinic' changed to 'monoclinic'
according to '/home/saulius/struct/CIF-dictionaries/cif_core.dic'
dictionary named 'cif_core.dic' version 2.4.1 from 2010-06-29.

Automatic conversion script
Id: cif_fix_enum 1527 2010-12-29 10:47:43Z saulius 

The following automatic conversions were performed:

'_symmetry_cell_setting' value 'Monoclinic' changed to 'monoclinic'
according to /home/saulius/struct/CIF-dictionaries/cif_core.dic
dictionary named 'cif_core.dic' version 2.4.1 from 2010-06-29.

Automatic conversion script
Id: cif_fix_values 1715 2011-07-08 13:25:40Z adriana 
;
_cod_original_sg_symbol_H-M 'C c'
_cod_database_code 2218705
_cod_database_fobs_code 2218705

loop_
_symmetry_equiv_pos_as_xyz
'x, y, z'
'x, -y, z+1/2'
'x+1/2, y+1/2, z'
'x+1/2, -y+1/2, z+1/2'

loop_
_atom_site_type_symbol
_atom_site_label
_atom_site_fract_x
_atom_site_fract_y
_atom_site_fract_z
_atom_site_U_iso_or_equiv
_atom_site_adp_type
_atom_site_calc_flag
_atom_site_refinement_flags
_atom_site_occupancy
Cl Cl -0.4033(4) 0.15199(10) 0.5685(2) 0.1096(7) Uani d . 1
N N 0.1497(11) 0.2970(2) 0.6731(5) 0.0738(14) Uani d . 1
H H1 0.2033 0.2848 0.7653 0.089 Uiso calc R 1
O O -0.1268(10) 0.2652(2) 0.4535(5) 0.084 Uani d . 1
F F 0.6949(14) 0.5279(2) 0.5602(6) 0.147(2) Uani d . 1
C C1 0.5590(19) 0.4687(3) 0.5826(8) 0.095(2) Uani d . 1
C C2 0.3302(19) 0.4493(4) 0.4775(8) 0.097(2) Uani d . 1
H H2A 0.2684 0.4749 0.3920 0.116 Uiso calc R 1
C C3 0.1935(15) 0.3901(3) 0.5030(6) 0.0817(18) Uani d . 1
H H3A 0.0450 0.3743 0.4308 0.098 Uiso calc R 1
C C4 0.2759(13) 0.3546(3) 0.6344(6) 0.0707(15) Uani d . 1
C C5 0.5091(15) 0.3787(3) 0.7356(7) 0.0798(17) Uani d . 1
H H5A 0.5715 0.3539 0.8224 0.096 Uiso calc R 1
C C6 0.6503(19) 0.4357(4) 0.7157(8) 0.099(2) Uani d . 1
H H6A 0.7995 0.4516 0.7874 0.119 Uiso calc R 1
C C7 -0.0366(13) 0.2576(3) 0.5950(5) 0.0710(16) Uani d . 1
C C8 -0.1284(15) 0.1998(3) 0.6748(6) 0.089(2) Uani d . 1
H H8A -0.1937 0.2153 0.7654 0.107 Uiso calc R 1
H H8B 0.0358 0.1712 0.7058 0.107 Uiso calc R 1

loop_
_atom_site_aniso_label
_atom_site_aniso_U_11
_atom_site_aniso_U_22
_atom_site_aniso_U_33
_atom_site_aniso_U_12
_atom_site_aniso_U_13
_atom_site_aniso_U_23
Cl 0.1293(15) 0.1275(15) 0.0742(9) -0.0277(13) 0.0237(9) -0.0087(10)
N 0.089(3) 0.082(3) 0.051(2) 0.010(3) 0.013(2) 0.004(2)
O 0.084 0.084 0.084 0.000 0.014 0.000
F 0.213(7) 0.120(3) 0.121(3) -0.062(4) 0.067(4) 0.001(3)
C1 0.117(6) 0.091(5) 0.086(5) -0.031(5) 0.043(5) 0.001(4)
C2 0.121(6) 0.103(5) 0.074(4) 0.000(5) 0.039(4) 0.017(4)
C3 0.090(4) 0.096(5) 0.063(3) -0.006(4) 0.025(3) 0.002(3)
C4 0.078(4) 0.080(4) 0.058(3) 0.008(3) 0.020(3) 0.008(3)
C5 0.095(4) 0.083(4) 0.067(3) -0.016(4) 0.029(3) 0.000(3)
C6 0.115(6) 0.116(5) 0.074(4) -0.007(5) 0.038(4) 0.010(4)
C7 0.072(3) 0.102(4) 0.039(2) -0.003(3) 0.009(2) -0.011(3)
C8 0.111(5) 0.110(5) 0.044(3) -0.017(4) 0.005(3) 0.013(3)

loop_
_atom_type_symbol
_atom_type_description
_atom_type_scat_dispersion_real
_atom_type_scat_dispersion_imag
_atom_type_scat_source
C C 0.0033 0.0016 'International Tables Vol C Tables 4.2.6.8 and 6.1.1.4'
H H 0.0000 0.0000 'International Tables Vol C Tables 4.2.6.8 and 6.1.1.4'
N N 0.0061 0.0033 'International Tables Vol C Tables 4.2.6.8 and 6.1.1.4'
O O 0.0106 0.0060 'International Tables Vol C Tables 4.2.6.8 and 6.1.1.4'
F F 0.0171 0.0103 'International Tables Vol C Tables 4.2.6.8 and 6.1.1.4'
Cl Cl 0.1484 0.1585 'International Tables Vol C Tables 4.2.6.8 and 6.1.1.4'

loop_
_geom_angle_atom_site_label_1
_geom_angle_atom_site_label_2
_geom_angle_atom_site_label_3
_geom_angle
C7 N C4 131.3(5)
C7 N H1 114.3
C4 N H1 114.3
C2 C1 C6 124.2(7)
C2 C1 F 118.6(7)
C6 C1 F 117.0(7)
C1 C2 C3 117.7(6)
C1 C2 H2A 121.1
C3 C2 H2A 121.1
C4 C3 C2 120.7(6)
C4 C3 H3A 119.7
C2 C3 H3A 119.7
N C4 C3 125.4(6)
N C4 C5 117.3(5)
C3 C4 C5 117.3(6)
C6 C5 C4 124.2(6)
C6 C5 H5A 117.9
C4 C5 H5A 117.9
C5 C6 C1 115.6(7)
C5 C6 H6A 122.2
C1 C6 H6A 122.2
O C7 N 123.2(6)
O C7 C8 120.1(5)
N C7 C8 116.5(4)
C7 C8 Cl 114.7(4)
C7 C8 H8A 108.6
Cl C8 H8A 108.6
C7 C8 H8B 108.6
Cl C8 H8B 108.6
H8A C8 H8B 107.6

loop_
_geom_bond_atom_site_label_1
_geom_bond_atom_site_label_2
_geom_bond_distance
Cl C8 1.765(7)
N C7 1.300(7)
N C4 1.373(8)
N H1 0.8600
O C7 1.281(6)
F C1 1.381(7)
C1 C2 1.371(10)
C1 C6 1.372(10)
C2 C3 1.390(9)
C2 H2A 0.9300
C3 C4 1.379(8)
C3 H3A 0.9300
C4 C5 1.396(9)
C5 C6 1.353(10)
C5 H5A 0.9300
C6 H6A 0.9300
C7 C8 1.467(8)
C8 H8A 0.9700
C8 H8B 0.9700

loop_
_geom_hbond_atom_site_label_D
_geom_hbond_atom_site_label_H
_geom_hbond_atom_site_label_A
_geom_hbond_site_symmetry_A
_geom_hbond_distance_DH
_geom_hbond_distance_HA
_geom_hbond_distance_DA
_geom_hbond_angle_DHA
C3 H3A O . 0.93 2.36 2.925(8) 119
N H1 O 4_555 0.86 2.02 2.853(6) 164

loop_
_geom_torsion_atom_site_label_1
_geom_torsion_atom_site_label_2
_geom_torsion_atom_site_label_3
_geom_torsion_atom_site_label_4
_geom_torsion
C6 C1 C2 C3 -4.3(12)
F C1 C2 C3 -179.1(7)
C1 C2 C3 C4 3.9(11)
C7 N C4 C3 11.2(11)
C7 N C4 C5 -168.0(7)
C2 C3 C4 N 177.7(6)
C2 C3 C4 C5 -3.1(10)
N C4 C5 C6 -177.9(7)
C3 C4 C5 C6 2.8(10)
C4 C5 C6 C1 -3.0(11)
C2 C1 C6 C5 3.8(12)
F C1 C6 C5 178.7(7)
C4 N C7 O 4.7(11)
C4 N C7 C8 -179.3(6)
O C7 C8 Cl -9.0(9)
N C7 C8 Cl 174.8(5)

loop_
_cod_related_entry_id
_cod_related_entry_database
_cod_related_entry_code
1 ChemSpider 463444
